data_7157293
loop_
_publ_author_name
'Hosokawa, Seijiro'
'Nakanishi, Keisuke'
'Udagawa, Yutaro'
'Maeda, Mitsutoshi'
'Sato, Seiya'
'Nakano, Keiji'
'Masuda, Toshiya'
'Ichikawa, Yoshiyasu'

_publ_section_title
;
 Total synthesis of exigurin: the Ugi reaction in a hypothetical
 biosynthesis of natural products.
;
_journal_issue 4
_journal_name_full 'Organic &amp; biomolecular chemistry'
_journal_page_first 687
_journal_page_last 693
_journal_paper_doi 10.1039/c9ob02249j
_journal_volume 18
_journal_year 2020
_chemical_absolute_configuration 'CHOOSE rm ad rmad syn or unk'
_chemical_formula_moiety 'C20 H26 O3 S'
_chemical_formula_sum 'C20 H26 O3 S'
_chemical_formula_weight 346.48
_space_group_crystal_system orthorhombic
_space_group_IT_number 19
_space_group_name_Hall 'P 2ac 2ab'
_space_group_name_H-M_alt 'P 21 21 21'
_atom_sites_solution_hydrogens geom
_atom_sites_solution_primary direct
_atom_sites_solution_secondary difmap
_audit_update_record
;
2019-07-25 deposited with the CCDC.	2019-12-10 downloaded from the CCDC.
;
_cell_angle_alpha 90.0000
_cell_angle_beta 90.0000
_cell_angle_gamma 90.0000
_cell_formula_units_Z 4
_cell_length_a 7.14999(13)
_cell_length_b 12.6963(2)
_cell_length_c 20.1516(4)
_cell_measurement_reflns_used 21350
_cell_measurement_temperature 296
_cell_measurement_theta_max 68.27
_cell_measurement_theta_min 3.48
_cell_volume 1829.33(6)
_computing_cell_refinement 'RAPID AUTO'
_computing_data_collection 'RAPID AUTO (Rigaku, ????)'
_computing_data_reduction 'RAPID AUTO'
_computing_molecular_graphics 'CrystalStructure 4.2.4'
_computing_publication_material 'CrystalStructure 4.2.4 (Rigaku, 2016)'
_computing_structure_refinement 'SHELXL Version 2014/6 (Sheldrick, 2008)'
_computing_structure_solution 'SHELXT Version 2014/4 (Sheldrick, 2014)'
_diffrn_ambient_temperature 296
_diffrn_detector_area_resol_mean 10.000
_diffrn_measured_fraction_theta_full 0.982
_diffrn_measured_fraction_theta_max 0.981
_diffrn_measurement_device_type 'Rigaku R-AXIS RAPID'
_diffrn_measurement_method \w
_diffrn_radiation_type 'Cu K\a'
_diffrn_radiation_wavelength 1.54187
_diffrn_reflns_av_R_equivalents 0.0901
_diffrn_reflns_Laue_measured_fraction_full 0.982
_diffrn_reflns_Laue_measured_fraction_max 0.981
_diffrn_reflns_limit_h_max 8
_diffrn_reflns_limit_h_min -8
_diffrn_reflns_limit_k_max 14
_diffrn_reflns_limit_k_min -14
_diffrn_reflns_limit_l_max 23
_diffrn_reflns_limit_l_min -21
_diffrn_reflns_number 20894
_diffrn_reflns_point_group_measured_fraction_full 0.962
_diffrn_reflns_point_group_measured_fraction_max 0.960
_diffrn_reflns_theta_full 67.687
_diffrn_reflns_theta_max 68.178
_diffrn_reflns_theta_min 4.116
_diffrn_standards_number 0
_exptl_absorpt_coefficient_mu 1.683
_exptl_absorpt_correction_T_max 0.603
_exptl_absorpt_correction_T_min 0.387
_exptl_absorpt_correction_type numerical
_exptl_absorpt_process_details 'NUMABS (Rigaku, 1999)'
_exptl_crystal_colour colorless
_exptl_crystal_density_diffrn 1.258
_exptl_crystal_density_method 'not measured'
_exptl_crystal_description block
_exptl_crystal_F_000 744.00
_exptl_crystal_size_max 0.800
_exptl_crystal_size_mid 0.600
_exptl_crystal_size_min 0.300
_refine_diff_density_max 0.25
_refine_diff_density_min -0.52
_refine_ls_abs_structure_details
;
 Flack x determined using 1296 quotients [(I+)-(I-)]/[(I+)+(I-)]
 (Parsons, Flack and Wagner, Acta Cryst. B69 (2013) 249-259).
;
_refine_ls_abs_structure_Flack 0.078(10)
_refine_ls_extinction_method none
_refine_ls_goodness_of_fit_ref 1.015
_refine_ls_hydrogen_treatment constr
_refine_ls_number_parameters 217
_refine_ls_number_reflns 3213
_refine_ls_number_restraints 0
_refine_ls_R_factor_all 0.0371
_refine_ls_R_factor_gt 0.0369
_refine_ls_shift/su_max 0.000
_refine_ls_structure_factor_coef Fsqd
_refine_ls_weighting_details 'w = 1/[\s^2^(Fo^2^)+(0.0629P)^2^+0.6196P] where P=(Fo^2^+2Fc^2^)/3'
_refine_ls_weighting_scheme calc
_refine_ls_wR_factor_gt 0.0965
_refine_ls_wR_factor_ref 0.0967
_reflns_Friedel_coverage 0.688
_reflns_Friedel_fraction_full 0.935
_reflns_Friedel_fraction_max 0.932
_reflns_number_gt 3191
_reflns_number_total 3213
_reflns_threshold_expression F^2^>2.0\s(F^2^)
_cod_data_source_file c9ob02249j2.cif
_cod_data_source_block 20190724_B_cyclo2_nakanish
_cod_depositor_comments 'Adding full bibliography for 7157293--7157294.cif.'
_cod_database_code 7157293
_shelxl_version_number 2014/6

loop_
_space_group_symop_id
_space_group_symop_operation_xyz
1 +X,+Y,+Z
2 1/2-X,-Y,1/2+Z
3 1/2+X,1/2-Y,-Z
4 -X,1/2+Y,1/2-Z

loop_
_atom_site_label
_atom_site_type_symbol
_atom_site_fract_x
_atom_site_fract_y
_atom_site_fract_z
_atom_site_U_iso_or_equiv
_atom_site_adp_type
_atom_site_occupancy
_atom_site_site_symmetry_order
_atom_site_calc_flag
_atom_site_refinement_flags_posn
_atom_site_refinement_flags_adp
S1 S 0.53218(8) 0.41656(4) 0.36930(3) 0.01837(17) Uani 1 1 d . .
O2 O 0.5852(3) 0.52462(14) 0.38010(9) 0.0253(4) Uani 1 1 d . .
O3 O 0.6505(3) 0.33528(16) 0.39601(9) 0.0270(4) Uani 1 1 d . .
O4 O 0.3091(3) 0.20675(14) 0.38362(9) 0.0281(4) Uani 1 1 d . .
C5 C 0.2415(4) 0.2827(2) 0.41013(12) 0.0204(5) Uani 1 1 d . .
C6 C 0.5524(4) 0.4827(2) 0.24048(13) 0.0229(5) Uani 1 1 d . .
H6 H 0.5768 0.5491 0.2579 0.027 Uiso 1 1 calc R U
C7 C 0.5161(3) 0.39817(19) 0.28245(12) 0.0185(5) Uani 1 1 d . .
C8 C 0.0957(5) 0.3808(2) 0.49881(15) 0.0314(7) Uani 1 1 d . .
H8A H -0.0281 0.4080 0.5085 0.038 Uiso 1 1 calc R U
H8B H 0.1597 0.3677 0.5404 0.038 Uiso 1 1 calc R U
C9 C 0.1380(4) 0.4715(2) 0.38748(13) 0.0234(6) Uani 1 1 d . .
H9 H 0.0195 0.4353 0.3786 0.028 Uiso 1 1 calc R U
C10 C 0.3046(4) 0.39566(19) 0.40154(12) 0.0184(5) Uani 1 1 d . .
C11 C 0.2055(4) 0.4598(2) 0.45708(14) 0.0258(6) Uani 1 1 d . .
C12 C 0.5519(4) 0.4670(2) 0.17230(13) 0.0272(6) Uani 1 1 d . .
H12 H 0.5787 0.5227 0.1439 0.033 Uiso 1 1 calc R U
C13 C 0.1587(4) 0.5766(2) 0.35085(15) 0.0278(6) Uani 1 1 d . .
H13 H 0.2847 0.5798 0.3318 0.033 Uiso 1 1 calc R U
C14 C 0.5119(4) 0.3692(2) 0.14688(14) 0.0302(7) Uani 1 1 d . .
H14 H 0.5121 0.3590 0.1012 0.036 Uiso 1 1 calc R U
C15 C 0.4759(4) 0.2992(2) 0.25666(13) 0.0278(6) Uani 1 1 d . .
H15 H 0.4522 0.2428 0.2849 0.033 Uiso 1 1 calc R U
C16 C 0.1404(5) 0.6649(2) 0.40265(18) 0.0429(9) Uani 1 1 d . .
H16A H 0.1502 0.7327 0.3807 0.051 Uiso 1 1 calc R U
H16B H 0.0182 0.6609 0.4234 0.051 Uiso 1 1 calc R U
C17 C 0.4714(5) 0.2855(2) 0.18861(14) 0.0321(6) Uani 1 1 d . .
H17 H 0.4411 0.2201 0.1708 0.038 Uiso 1 1 calc R U
C18 C 0.0813(4) 0.2796(2) 0.45875(15) 0.0267(6) Uani 1 1 d . .
H18A H 0.0916 0.2186 0.4875 0.032 Uiso 1 1 calc R U
H18B H -0.0374 0.2763 0.4355 0.032 Uiso 1 1 calc R U
C19 C 0.0161(4) 0.5826(2) 0.29379(17) 0.0380(8) Uani 1 1 d . .
H19 H -0.1092 0.5755 0.3130 0.046 Uiso 1 1 calc R U
C20 C 0.2907(6) 0.6566(2) 0.45558(17) 0.0430(9) Uani 1 1 d . .
H20A H 0.2797 0.7160 0.4855 0.052 Uiso 1 1 calc R U
H20B H 0.4125 0.6605 0.4345 0.052 Uiso 1 1 calc R U
C21 C 0.2788(6) 0.5543(2) 0.49591(15) 0.0395(8) Uani 1 1 d . .
H21 H 0.1818 0.5682 0.5291 0.047 Uiso 1 1 calc R U
C22 C 0.0433(5) 0.4934(3) 0.24414(17) 0.0470(9) Uani 1 1 d . .
H22A H 0.0378 0.4270 0.2669 0.056 Uiso 1 1 calc R U
H22B H -0.0536 0.4962 0.2112 0.056 Uiso 1 1 calc R U
H22C H 0.1630 0.5007 0.2230 0.056 Uiso 1 1 calc R U
C23 C 0.4544(7) 0.5332(3) 0.53652(17) 0.0521(10) Uani 1 1 d . .
H23A H 0.4908 0.5964 0.5592 0.062 Uiso 1 1 calc R U
H23B H 0.4295 0.4788 0.5684 0.062 Uiso 1 1 calc R U
H23C H 0.5535 0.5112 0.5076 0.062 Uiso 1 1 calc R U
C24 C 0.0249(7) 0.6882(3) 0.2576(2) 0.0697(14) Uani 1 1 d . .
H24A H 0.0078 0.7444 0.2888 0.084 Uiso 1 1 calc R U
H24B H 0.1446 0.6954 0.2364 0.084 Uiso 1 1 calc R U
H24C H -0.0720 0.6910 0.2246 0.084 Uiso 1 1 calc R U

loop_
_atom_site_aniso_label
_atom_site_aniso_U_11
_atom_site_aniso_U_22
_atom_site_aniso_U_33
_atom_site_aniso_U_23
_atom_site_aniso_U_13
_atom_site_aniso_U_12
S1 0.0160(3) 0.0231(3) 0.0160(3) 0.0012(2) -0.0003(2) 0.0004(2)
O2 0.0246(10) 0.0279(9) 0.0233(10) -0.0020(7) -0.0003(8) -0.0069(7)
O3 0.0226(10) 0.0378(11) 0.0208(9) 0.0077(8) -0.0011(8) 0.0053(8)
O4 0.0365(11) 0.0205(9) 0.0273(11) -0.0009(8) 0.0016(8) 0.0013(8)
C5 0.0220(13) 0.0232(13) 0.0160(13) 0.0045(10) -0.0026(10) 0.0008(11)
C6 0.0230(13) 0.0225(12) 0.0231(13) 0.0018(10) 0.0002(11) 0.0002(11)
C7 0.0145(11) 0.0233(11) 0.0178(12) 0.0023(9) 0.0016(9) 0.0046(10)
C8 0.0371(17) 0.0304(14) 0.0268(16) 0.0040(11) 0.0145(12) 0.0024(12)
C9 0.0209(13) 0.0228(12) 0.0265(14) 0.0056(10) 0.0077(10) 0.0048(10)
C10 0.0187(12) 0.0191(12) 0.0173(12) 0.0020(9) 0.0028(10) 0.0006(10)
C11 0.0322(15) 0.0235(13) 0.0218(14) 0.0005(10) 0.0118(12) 0.0044(11)
C12 0.0322(15) 0.0282(13) 0.0211(14) 0.0087(10) 0.0013(12) 0.0060(12)
C13 0.0253(14) 0.0231(13) 0.0351(15) 0.0103(11) 0.0092(11) 0.0059(11)
C14 0.0385(17) 0.0351(15) 0.0169(14) 0.0009(10) -0.0023(11) 0.0131(13)
C15 0.0397(16) 0.0220(12) 0.0217(14) 0.0019(10) 0.0050(12) 0.0051(12)
C16 0.049(2) 0.0227(14) 0.057(2) 0.0068(14) 0.0226(17) 0.0123(14)
C17 0.0484(17) 0.0255(13) 0.0223(15) -0.0036(10) 0.0001(13) 0.0071(13)
C18 0.0243(14) 0.0281(14) 0.0277(15) 0.0101(11) 0.0038(11) -0.0025(11)
C19 0.0196(14) 0.0426(17) 0.052(2) 0.0249(15) 0.0031(13) 0.0059(13)
C20 0.068(2) 0.0213(14) 0.0397(18) -0.0067(12) 0.0193(18) 0.0014(14)
C21 0.066(2) 0.0269(15) 0.0259(16) -0.0059(12) 0.0211(16) -0.0036(15)
C22 0.0299(17) 0.078(3) 0.0331(18) 0.0118(17) -0.0058(15) 0.0111(18)
C23 0.087(3) 0.0437(18) 0.0260(17) -0.0083(13) -0.0048(19) -0.017(2)
C24 0.054(2) 0.066(3) 0.089(3) 0.053(2) -0.019(2) -0.001(2)

loop_
_atom_type_symbol
_atom_type_description
_atom_type_scat_dispersion_real
_atom_type_scat_dispersion_imag
_atom_type_scat_source
C C 0.0181 0.0091
;
International Tables for Crystallography
(Vol. C, Tables 4.2.6.8 and 6.1.1.4)
;
H H 0.0000 0.0000
;
International Tables for Crystallography
(Vol. C, Table 6.1.1.4)
;
O O 0.0492 0.0322
;
International Tables for Crystallography
(Vol. C, Tables 4.2.6.8 and 6.1.1.4)
;
S S 0.3331 0.5567
;
International Tables for Crystallography
(Vol. C, Tables 4.2.6.8 and 6.1.1.4)
;

loop_
_geom_angle_atom_site_label_1
_geom_angle_atom_site_label_2
_geom_angle_atom_site_label_3
_geom_angle
O3 S1 O2 118.16(12)
O3 S1 C10 107.18(12)
O2 S1 C10 109.21(12)
O3 S1 C7 108.27(11)
O2 S1 C7 107.00(12)
C10 S1 C7 106.46(12)
O4 C5 C18 124.9(2)
O4 C5 C10 126.1(2)
C18 C5 C10 109.0(2)
C12 C6 C7 119.3(2)
C12 C6 H6 120.3
C7 C6 H6 120.3
C15 C7 C6 120.6(2)
C15 C7 S1 120.17(19)
C6 C7 S1 119.2(2)
C11 C8 C18 107.3(2)
C11 C8 H8A 110.3
C18 C8 H8A 110.3
C11 C8 H8B 110.3
C18 C8 H8B 110.3
H8A C8 H8B 108.5
C11 C9 C13 120.5(2)
C11 C9 C10 61.30(17)
C13 C9 C10 123.5(2)
C11 C9 H9 113.9
C13 C9 H9 113.9
C10 C9 H9 113.9
C5 C10 C11 106.2(2)
C5 C10 C9 112.2(2)
C11 C10 C9 57.22(17)
C5 C10 S1 117.23(18)
C11 C10 S1 127.16(19)
C9 C10 S1 122.90(18)
C9 C11 C8 114.7(3)
C9 C11 C21 121.1(2)
C8 C11 C21 114.3(2)
C9 C11 C10 61.48(17)
C8 C11 C10 106.7(2)
C21 C11 C10 128.6(3)
C14 C12 C6 120.0(2)
C14 C12 H12 120.0
C6 C12 H12 120.0
C9 C13 C19 109.8(2)
C9 C13 C16 107.5(2)
C19 C13 C16 114.5(2)
C9 C13 H13 108.3
C19 C13 H13 108.3
C16 C13 H13 108.3
C12 C14 C17 120.7(3)
C12 C14 H14 119.7
C17 C14 H14 119.7
C7 C15 C17 119.3(2)
C7 C15 H15 120.4
C17 C15 H15 120.4
C20 C16 C13 111.4(2)
C20 C16 H16A 109.3
C13 C16 H16A 109.3
C20 C16 H16B 109.3
C13 C16 H16B 109.3
H16A C16 H16B 108.0
C15 C17 C14 120.0(3)
C15 C17 H17 120.0
C14 C17 H17 120.0
C5 C18 C8 105.7(2)
C5 C18 H18A 110.6
C8 C18 H18A 110.6
C5 C18 H18B 110.6
C8 C18 H18B 110.6
H18A C18 H18B 108.7
C22 C19 C24 109.5(3)
C22 C19 C13 111.7(2)
C24 C19 C13 111.9(3)
C22 C19 H19 107.9
C24 C19 H19 107.9
C13 C19 H19 107.9
C16 C20 C21 113.1(3)
C16 C20 H20A 109.0
C21 C20 H20A 109.0
C16 C20 H20B 109.0
C21 C20 H20B 109.0
H20A C20 H20B 107.8
C11 C21 C20 114.4(3)
C11 C21 C23 114.9(3)
C20 C21 C23 112.8(3)
C11 C21 H21 104.4
C20 C21 H21 104.4
C23 C21 H21 104.4
C19 C22 H22A 109.5
C19 C22 H22B 109.5
H22A C22 H22B 109.5
C19 C22 H22C 109.5
H22A C22 H22C 109.5
H22B C22 H22C 109.5
C21 C23 H23A 109.5
C21 C23 H23B 109.5
H23A C23 H23B 109.5
C21 C23 H23C 109.5
H23A C23 H23C 109.5
H23B C23 H23C 109.5
C19 C24 H24A 109.5
C19 C24 H24B 109.5
H24A C24 H24B 109.5
C19 C24 H24C 109.5
H24A C24 H24C 109.5
H24B C24 H24C 109.5

loop_
_geom_bond_atom_site_label_1
_geom_bond_atom_site_label_2
_geom_bond_distance
S1 O3 1.439(2)
S1 O2 1.4399(18)
S1 C10 1.772(3)
S1 C7 1.769(3)
O4 C5 1.204(3)
C5 C18 1.508(4)
C5 C10 1.513(3)
C6 C12 1.388(4)
C6 C7 1.391(3)
C6 H6 0.9300
C7 C15 1.390(4)
C8 C11 1.526(4)
C8 C18 1.521(4)
C8 H8A 0.9700
C8 H8B 0.9700
C9 C11 1.491(4)
C9 C13 1.533(3)
C9 C10 1.558(4)
C9 H9 0.9800
C10 C11 1.555(3)
C11 C21 1.525(4)
C12 C14 1.373(4)
C12 H12 0.9300
C13 C19 1.539(4)
C13 C16 1.537(4)
C13 H13 0.9800
C14 C17 1.386(4)
C14 H14 0.9300
C15 C17 1.383(4)
C15 H15 0.9300
C16 C20 1.518(6)
C16 H16A 0.9700
C16 H16B 0.9700
C17 H17 0.9300
C18 H18A 0.9700
C18 H18B 0.9700
C19 C22 1.524(5)
C19 C24 1.527(4)
C19 H19 0.9800
C20 C21 1.535(4)
C20 H20A 0.9700
C20 H20B 0.9700
C21 C23 1.522(6)
C21 H21 0.9800
C22 H22A 0.9600
C22 H22B 0.9600
C22 H22C 0.9600
C23 H23A 0.9600
C23 H23B 0.9600
C23 H23C 0.9600
C24 H24A 0.9600
C24 H24B 0.9600
C24 H24C 0.9600

loop_
_geom_torsion_atom_site_label_1
_geom_torsion_atom_site_label_2
_geom_torsion_atom_site_label_3
_geom_torsion_atom_site_label_4
_geom_torsion
C12 C6 C7 C15 -1.3(4)
C12 C6 C7 S1 175.8(2)
O3 S1 C7 C15 48.5(3)
O2 S1 C7 C15 176.8(2)
C10 S1 C7 C15 -66.5(2)
O3 S1 C7 C6 -128.7(2)
O2 S1 C7 C6 -0.3(2)
C10 S1 C7 C6 116.4(2)
O4 C5 C10 C11 -167.6(3)
C18 C5 C10 C11 11.3(3)
O4 C5 C10 C9 131.8(3)
C18 C5 C10 C9 -49.4(3)
O4 C5 C10 S1 -18.7(4)
C18 C5 C10 S1 160.16(18)
C11 C9 C10 C5 95.4(2)
C13 C9 C10 C5 -155.2(2)
C13 C9 C10 C11 109.4(3)
C11 C9 C10 S1 -116.1(2)
C13 C9 C10 S1 -6.6(4)
O3 S1 C10 C5 -36.6(2)
O2 S1 C10 C5 -165.68(18)
C7 S1 C10 C5 79.1(2)
O3 S1 C10 C11 104.9(2)
O2 S1 C10 C11 -24.2(3)
C7 S1 C10 C11 -139.4(2)
O3 S1 C10 C9 176.3(2)
O2 S1 C10 C9 47.2(2)
C7 S1 C10 C9 -68.0(2)
C13 C9 C11 C8 149.7(2)
C10 C9 C11 C8 -96.3(2)
C13 C9 C11 C21 6.1(4)
C10 C9 C11 C21 120.1(3)
C13 C9 C11 C10 -114.0(3)
C18 C8 C11 C9 49.7(3)
C18 C8 C11 C21 -164.2(3)
C18 C8 C11 C10 -16.1(3)
C5 C10 C11 C9 -106.4(2)
S1 C10 C11 C9 108.8(2)
C5 C10 C11 C8 3.1(3)
C9 C10 C11 C8 109.4(3)
S1 C10 C11 C8 -141.7(2)
C5 C10 C11 C21 145.1(3)
C9 C10 C11 C21 -108.5(3)
S1 C10 C11 C21 0.3(4)
C7 C6 C12 C14 1.4(4)
C11 C9 C13 C19 -157.8(3)
C10 C9 C13 C19 128.3(3)
C11 C9 C13 C16 -32.7(3)
C10 C9 C13 C16 -106.6(3)
C6 C12 C14 C17 0.1(5)
C6 C7 C15 C17 -0.3(4)
S1 C7 C15 C17 -177.4(2)
C9 C13 C16 C20 60.3(3)
C19 C13 C16 C20 -177.5(3)
C7 C15 C17 C14 1.8(5)
C12 C14 C17 C15 -1.8(5)
O4 C5 C18 C8 157.7(3)
C10 C5 C18 C8 -21.2(3)
C11 C8 C18 C5 22.9(3)
C9 C13 C19 C22 -59.5(3)
C16 C13 C19 C22 179.6(3)
C9 C13 C19 C24 177.4(3)
C16 C13 C19 C24 56.5(4)
C13 C16 C20 C21 -62.4(3)
C9 C11 C21 C20 -4.7(4)
C8 C11 C21 C20 -148.4(3)
C10 C11 C21 C20 71.9(4)
C9 C11 C21 C23 -137.5(3)
C8 C11 C21 C23 78.8(4)
C10 C11 C21 C23 -60.9(4)
C16 C20 C21 C11 31.9(4)
C16 C20 C21 C23 165.8(3)
